data_4087742
loop_
_publ_author_name
'Hunter, Seth C.'
'Chen, Shu-Jian'
'Steren, Carlos A.'
'Richmond, Michael G.'
'Xue, Zi-Ling'

_publ_section_title
;
 Syntheses and Characterization of Tantalum Alkyl Imides and Amide Imides.
 DFT Studies of Unusual \a-SiMe3 Abstraction by an Amide Ligand
;
_journal_issue 24
_journal_name_full Organometallics
_journal_page_first 5687
_journal_paper_doi 10.1021/acs.organomet.5b00558
_journal_volume 34
_journal_year 2015
_chemical_formula_sum 'C23 H41 N2 Si3 Ta'
_chemical_formula_weight 610.80
_space_group_IT_number 19
_space_group_name_Hall 'P 2ac 2ab'
_space_group_name_H-M_alt 'P 21 21 21'
_symmetry_cell_setting orthorhombic
_symmetry_space_group_name_H-M 'P 21 21 21'
_atom_sites_solution_hydrogens geom
_atom_sites_solution_primary direct
_atom_sites_solution_secondary difmap
_audit_creation_method SHELXL-97
_cell_angle_alpha 90.00
_cell_angle_beta 90.00
_cell_angle_gamma 90.00
_cell_formula_units_Z 4
_cell_length_a 9.5766(3)
_cell_length_b 17.0542(6)
_cell_length_c 17.4821(6)
_cell_measurement_temperature 173(2)
_cell_volume 2855.20(17)
_computing_structure_refinement 'SHELXL-97 (Sheldrick, 1997)'
_computing_structure_solution 'SHELXS-97 (Sheldrick, 1990)'
_diffrn_ambient_temperature 173(2)
_diffrn_measured_fraction_theta_full 1.000
_diffrn_measured_fraction_theta_max 1.000
_diffrn_measurement_device_type 'Bruker APEX-II CCD'
_diffrn_measurement_method '\f and \w scans'
_diffrn_radiation_monochromator graphite
_diffrn_radiation_source 'fine-focus sealed tube'
_diffrn_radiation_type MoK\a
_diffrn_radiation_wavelength 0.71073
_diffrn_reflns_av_R_equivalents 0.0516
_diffrn_reflns_av_sigmaI/netI 0.0330
_diffrn_reflns_limit_h_max 12
_diffrn_reflns_limit_h_min -12
_diffrn_reflns_limit_k_max 22
_diffrn_reflns_limit_k_min -22
_diffrn_reflns_limit_l_max 22
_diffrn_reflns_limit_l_min -23
_diffrn_reflns_number 47821
_diffrn_reflns_theta_full 28.32
_diffrn_reflns_theta_max 28.32
_diffrn_reflns_theta_min 1.67
_exptl_absorpt_coefficient_mu 3.987
_exptl_absorpt_correction_T_max 0.550
_exptl_absorpt_correction_T_min 0.455
_exptl_absorpt_correction_type multi-scan
_exptl_absorpt_process_details SADABS
_exptl_crystal_colour colorless
_exptl_crystal_density_diffrn 1.421
_exptl_crystal_density_method 'not measured'
_exptl_crystal_description plate
_exptl_crystal_F_000 1232
_exptl_crystal_size_max 0.20
_exptl_crystal_size_mid 0.18
_exptl_crystal_size_min 0.15
_refine_diff_density_max 0.507
_refine_diff_density_min -0.950
_refine_diff_density_rms 0.122
_refine_ls_abs_structure_details 'Flack H D (1983), Acta Cryst. A39, 876-881'
_refine_ls_abs_structure_Flack 0.981(13)
_refine_ls_extinction_method none
_refine_ls_goodness_of_fit_ref 1.218
_refine_ls_hydrogen_treatment mixed
_refine_ls_matrix_type full
_refine_ls_number_parameters 271
_refine_ls_number_reflns 7106
_refine_ls_number_restraints 0
_refine_ls_restrained_S_all 1.218
_refine_ls_R_factor_all 0.0419
_refine_ls_R_factor_gt 0.0412
_refine_ls_shift/su_max 0.002
_refine_ls_shift/su_mean 0.000
_refine_ls_structure_factor_coef Fsqd
_refine_ls_weighting_details 'calc w=1/[\s^2^(Fo^2^)+(0.1000P)^2^+0.8885P] where P=(Fo^2^+2Fc^2^)/3'
_refine_ls_weighting_scheme calc
_refine_ls_wR_factor_gt 0.1349
_refine_ls_wR_factor_ref 0.1364
_reflns_number_gt 6959
_reflns_number_total 7106
_reflns_threshold_expression >2sigma(I)
_cod_data_source_file om5b00558_si_002.cif
_cod_data_source_block 3
_cod_original_sg_symbol_H-M P212121
_cod_database_code 4087742

loop_
_symmetry_equiv_pos_as_xyz
'x, y, z'
'-x+1/2, -y, z+1/2'
'-x, y+1/2, -z+1/2'
'x+1/2, -y+1/2, -z'

loop_
_atom_site_label
_atom_site_type_symbol
_atom_site_fract_x
_atom_site_fract_y
_atom_site_fract_z
_atom_site_U_iso_or_equiv
_atom_site_adp_type
_atom_site_occupancy
_atom_site_symmetry_multiplicity
_atom_site_calc_flag
_atom_site_refinement_flags
C20 C 0.8812(8) 0.6910(4) 0.0655(4) 0.0334(13) Uani 1 1 d .
H20 H 0.9726 0.6729 0.0629 0.040 Uiso 1 1 calc R
Ta1 Ta 0.88867(2) 0.635872(12) 0.229802(12) 0.02118(9) Uani 1 1 d .
Si5 Si 0.7703(2) 0.68002(14) 0.39426(13) 0.0396(4) Uani 1 1 d .
Si1 Si 1.0247(2) 0.57073(13) 0.38907(12) 0.0351(4) Uani 1 1 d .
Si2 Si 1.1673(2) 0.54104(10) 0.14192(11) 0.0306(3) Uani 1 1 d .
N1 N 1.0306(6) 0.5809(3) 0.1938(3) 0.0295(11) Uani 1 1 d .
N2 N 0.8959(6) 0.6275(3) 0.3430(3) 0.0281(10) Uani 1 1 d .
C2 C 0.8414(8) 0.7406(4) 0.1258(4) 0.0303(12) Uani 1 1 d .
C3 C 0.7032(8) 0.5719(4) 0.1861(5) 0.0368(15) Uani 1 1 d .
H3A H 0.6198 0.6014 0.1989 0.044 Uiso 1 1 calc R
H3B H 0.7089 0.5689 0.1308 0.044 Uiso 1 1 calc R
C4 C 1.1037(11) 0.5127(7) 0.0447(5) 0.059(2) Uani 1 1 d .
H4A H 1.0179 0.4839 0.0494 0.089 Uiso 1 1 calc R
H4B H 1.1724 0.4805 0.0200 0.089 Uiso 1 1 calc R
H4C H 1.0880 0.5590 0.0148 0.089 Uiso 1 1 calc R
C5 C 0.9395(8) 0.7552(4) 0.1909(4) 0.0335(13) Uani 1 1 d .
H5A H 0.9095 0.7964 0.2255 0.040 Uiso 1 1 calc R
H5B H 1.0360 0.7623 0.1756 0.040 Uiso 1 1 calc R
C6 C 1.3082(10) 0.6161(6) 0.1322(7) 0.054(2) Uani 1 1 d .
H6A H 1.2715 0.6618 0.1072 0.082 Uiso 1 1 calc R
H6B H 1.3834 0.5949 0.1023 0.082 Uiso 1 1 calc R
H6C H 1.3421 0.6302 0.1820 0.082 Uiso 1 1 calc R
C7 C 1.2394(11) 0.4524(5) 0.1899(6) 0.054(2) Uani 1 1 d .
H7A H 1.2502 0.4626 0.2436 0.081 Uiso 1 1 calc R
H7B H 1.3286 0.4397 0.1681 0.081 Uiso 1 1 calc R
H7C H 1.1766 0.4091 0.1828 0.081 Uiso 1 1 calc R
C8 C 0.6651(12) 0.6138(8) 0.4578(6) 0.074(4) Uani 1 1 d .
H8A H 0.6782 0.5603 0.4421 0.110 Uiso 1 1 calc R
H8B H 0.5680 0.6272 0.4538 0.110 Uiso 1 1 calc R
H8C H 0.6953 0.6199 0.5098 0.110 Uiso 1 1 calc R
C9 C 0.6439(10) 0.7265(6) 0.3265(6) 0.055(2) Uani 1 1 d .
H9A H 0.6944 0.7538 0.2872 0.083 Uiso 1 1 calc R
H9B H 0.5861 0.7630 0.3538 0.083 Uiso 1 1 calc R
H9C H 0.5865 0.6867 0.3038 0.083 Uiso 1 1 calc R
C10 C 0.8511(17) 0.7592(7) 0.4520(7) 0.082(4) Uani 1 1 d .
H10A H 0.8730 0.7396 0.5021 0.123 Uiso 1 1 calc R
H10B H 0.7870 0.8022 0.4565 0.123 Uiso 1 1 calc R
H10C H 0.9351 0.7768 0.4275 0.123 Uiso 1 1 calc R
C12 C 1.0120(12) 0.5744(7) 0.4962(5) 0.059(3) Uani 1 1 d .
H12A H 1.0329 0.6265 0.5136 0.089 Uiso 1 1 calc R
H12B H 1.0774 0.5382 0.5181 0.089 Uiso 1 1 calc R
H12C H 0.9190 0.5605 0.5117 0.089 Uiso 1 1 calc R
C11 C 1.2034(9) 0.6089(6) 0.3655(5) 0.049(2) Uani 1 1 d .
H11A H 1.2226 0.6000 0.3123 0.074 Uiso 1 1 calc R
H11B H 1.2716 0.5822 0.3960 0.074 Uiso 1 1 calc R
H11C H 1.2072 0.6642 0.3760 0.074 Uiso 1 1 calc R
C13 C 1.0033(10) 0.4651(5) 0.3607(6) 0.051(2) Uani 1 1 d .
H13A H 0.9077 0.4497 0.3676 0.076 Uiso 1 1 calc R
H13B H 1.0624 0.4329 0.3919 0.076 Uiso 1 1 calc R
H13C H 1.0287 0.4588 0.3079 0.076 Uiso 1 1 calc R
C15 C 0.7408(15) 0.3520(5) 0.2222(7) 0.072(3) Uani 1 1 d .
H15 H 0.7880 0.3089 0.2023 0.086 Uiso 1 1 calc R
C14 C 0.7606(11) 0.4277(5) 0.1896(6) 0.052(2) Uani 1 1 d .
H14 H 0.8219 0.4342 0.1488 0.063 Uiso 1 1 calc R
C19 C 0.5992(9) 0.4792(5) 0.2804(5) 0.0459(18) Uani 1 1 d .
H19 H 0.5507 0.5217 0.3007 0.055 Uiso 1 1 calc R
C18 C 0.6899(8) 0.4905(4) 0.2180(4) 0.0362(15) Uani 1 1 d .
C16 C 0.6521(14) 0.3427(6) 0.2829(8) 0.074(4) Uani 1 1 d .
H16 H 0.6400 0.2933 0.3045 0.089 Uiso 1 1 calc R
C17 C 0.5818(12) 0.4050(6) 0.3118(6) 0.062(3) Uani 1 1 d .
H17 H 0.5215 0.3980 0.3529 0.074 Uiso 1 1 calc R
C23 C 0.6062(9) 0.7427(5) 0.0737(4) 0.0399(15) Uani 1 1 d .
H23 H 0.5142 0.7599 0.0769 0.048 Uiso 1 1 calc R
C24 C 0.7021(9) 0.7661(4) 0.1277(4) 0.0376(15) Uani 1 1 d .
H24 H 0.6738 0.7997 0.1666 0.045 Uiso 1 1 calc R
C22 C 0.6478(9) 0.6923(5) 0.0131(4) 0.0405(16) Uani 1 1 d .
H22 H 0.5833 0.6758 -0.0232 0.049 Uiso 1 1 calc R
C21 C 0.7846(9) 0.6684(5) 0.0090(4) 0.0400(16) Uani 1 1 d .
H21 H 0.8136 0.6371 -0.0315 0.048 Uiso 1 1 calc R

loop_
_atom_site_aniso_label
_atom_site_aniso_U_11
_atom_site_aniso_U_22
_atom_site_aniso_U_33
_atom_site_aniso_U_23
_atom_site_aniso_U_13
_atom_site_aniso_U_12
C20 0.035(3) 0.032(3) 0.034(3) 0.003(3) 0.006(3) 0.000(3)
Ta1 0.02160(13) 0.02008(13) 0.02185(13) 0.00156(8) -0.00178(8) -0.00083(8)
Si5 0.0437(10) 0.0455(11) 0.0296(9) 0.0009(8) 0.0063(8) 0.0112(9)
Si1 0.0363(10) 0.0403(10) 0.0285(9) 0.0054(8) -0.0041(7) 0.0050(8)
Si2 0.0286(8) 0.0286(8) 0.0345(9) -0.0043(7) 0.0016(8) 0.0013(7)
N1 0.032(3) 0.026(2) 0.030(3) -0.003(2) -0.003(2) 0.002(2)
N2 0.032(3) 0.030(2) 0.022(2) 0.0034(19) 0.002(2) 0.000(2)
C2 0.040(3) 0.022(2) 0.028(3) 0.008(2) 0.001(3) -0.001(2)
C3 0.040(4) 0.034(3) 0.037(3) 0.008(3) -0.012(3) -0.011(3)
C4 0.055(5) 0.082(7) 0.041(4) -0.027(4) 0.000(4) 0.006(5)
C5 0.037(3) 0.027(3) 0.036(3) 0.003(3) -0.001(3) -0.005(3)
C6 0.044(4) 0.052(5) 0.068(6) -0.006(4) 0.012(4) -0.010(4)
C7 0.061(5) 0.043(4) 0.056(5) 0.004(4) 0.001(5) 0.021(4)
C8 0.058(5) 0.105(9) 0.058(6) 0.036(6) 0.023(5) 0.018(6)
C9 0.046(5) 0.066(5) 0.054(5) 0.011(4) 0.009(4) 0.021(4)
C10 0.122(12) 0.053(5) 0.072(7) -0.029(5) -0.036(8) 0.025(7)
C12 0.066(6) 0.079(7) 0.032(4) 0.005(4) -0.007(4) 0.012(5)
C11 0.038(4) 0.072(6) 0.038(4) 0.004(4) -0.009(3) -0.009(4)
C13 0.055(5) 0.035(4) 0.061(5) 0.018(4) 0.003(4) 0.008(4)
C15 0.097(9) 0.033(4) 0.085(8) -0.006(5) -0.033(7) 0.006(5)
C14 0.060(5) 0.038(4) 0.058(5) -0.003(4) -0.015(5) -0.008(4)
C19 0.038(4) 0.049(4) 0.051(4) 0.015(4) -0.006(4) -0.018(3)
C18 0.039(3) 0.032(3) 0.038(3) 0.011(3) -0.017(3) -0.014(3)
C16 0.085(7) 0.054(5) 0.084(8) 0.036(5) -0.038(7) -0.037(6)
C17 0.069(6) 0.058(5) 0.060(5) 0.027(5) -0.010(5) -0.028(5)
C23 0.034(3) 0.046(4) 0.040(3) 0.006(3) -0.004(3) 0.004(3)
C24 0.046(4) 0.036(3) 0.032(3) 0.005(3) -0.002(3) 0.008(3)
C22 0.048(4) 0.044(4) 0.029(3) 0.004(3) -0.005(3) -0.001(3)
C21 0.053(4) 0.043(4) 0.025(3) 0.004(3) 0.002(3) 0.003(3)

loop_
_atom_type_symbol
_atom_type_description
_atom_type_scat_dispersion_real
_atom_type_scat_dispersion_imag
_atom_type_scat_source
C C 0.0033 0.0016 'International Tables Vol C Tables 4.2.6.8 and 6.1.1.4'
H H 0.0000 0.0000 'International Tables Vol C Tables 4.2.6.8 and 6.1.1.4'
N N 0.0061 0.0033 'International Tables Vol C Tables 4.2.6.8 and 6.1.1.4'
Si Si 0.0817 0.0704 'International Tables Vol C Tables 4.2.6.8 and 6.1.1.4'
Ta Ta -0.7052 6.5227 'International Tables Vol C Tables 4.2.6.8 and 6.1.1.4'

loop_
_geom_angle_atom_site_label_1
_geom_angle_atom_site_label_2
_geom_angle_atom_site_label_3
_geom_angle
C2 C20 C21 120.9(7)
N1 Ta1 N2 106.9(3)
N1 Ta1 C5 102.2(3)
N2 Ta1 C5 111.6(2)
N1 Ta1 C3 103.4(3)
N2 Ta1 C3 109.6(3)
C5 Ta1 C3 121.7(3)
N2 Si5 C10 111.4(6)
N2 Si5 C9 109.8(4)
C10 Si5 C9 107.8(5)
N2 Si5 C8 111.3(4)
C10 Si5 C8 109.9(7)
C9 Si5 C8 106.4(5)
N2 Si1 C11 110.3(3)
N2 Si1 C12 113.0(4)
C11 Si1 C12 105.5(5)
N2 Si1 C13 109.2(4)
C11 Si1 C13 112.0(5)
C12 Si1 C13 106.8(5)
N1 Si2 C7 111.3(4)
N1 Si2 C6 109.0(4)
C7 Si2 C6 109.3(5)
N1 Si2 C4 109.3(4)
C7 Si2 C4 108.7(5)
C6 Si2 C4 109.3(5)
Si2 N1 Ta1 167.5(4)
Si5 N2 Si1 122.0(3)
Si5 N2 Ta1 116.8(3)
Si1 N2 Ta1 121.3(3)
C24 C2 C20 117.5(7)
C24 C2 C5 121.8(6)
C20 C2 C5 120.1(7)
C18 C3 Ta1 113.2(5)
C2 C5 Ta1 86.7(4)
C16 C15 C14 119.9(11)
C18 C14 C15 120.1(11)
C17 C19 C18 120.2(9)
C14 C18 C19 118.9(8)
C14 C18 C3 123.4(8)
C19 C18 C3 117.7(7)
C17 C16 C15 120.4(9)
C16 C17 C19 120.5(10)
C24 C23 C22 119.9(8)
C23 C24 C2 121.9(7)
C21 C22 C23 119.1(8)
C22 C21 C20 120.6(7)

loop_
_geom_bond_atom_site_label_1
_geom_bond_atom_site_label_2
_geom_bond_distance
C20 C2 1.404(9)
C20 C21 1.407(11)
Ta1 N1 1.768(6)
Ta1 N2 1.986(5)
Ta1 C5 2.201(6)
Ta1 C3 2.219(7)
Si5 N2 1.747(6)
Si5 C10 1.855(11)
Si5 C9 1.870(9)
Si5 C8 1.877(10)
Si1 N2 1.763(6)
Si1 C11 1.877(9)
Si1 C12 1.878(9)
Si1 C13 1.880(9)
Si2 N1 1.731(6)
Si2 C7 1.862(9)
Si2 C6 1.868(9)
Si2 C4 1.869(9)
C2 C24 1.403(11)
C2 C5 1.496(10)
C3 C18 1.503(9)
C15 C16 1.368(19)
C15 C14 1.424(13)
C14 C18 1.360(13)
C19 C17 1.390(12)
C19 C18 1.408(11)
C16 C17 1.36(2)
C23 C24 1.377(11)
C23 C22 1.420(11)
C22 C21 1.374(13)
